data_2310450
loop_
_publ_author_name
'Mootz, D.'
'Puhl, H.'

_publ_section_title
;
 Die Kristallstruktur von Sn2 S3
;
_journal_name_full 'Acta Crystallographica (1,1948-23,1967)'
_journal_page_first 471
_journal_page_last 476
_journal_volume 23
_journal_year 1967
_chemical_formula_sum 'S3 Sn2'
_chemical_name_systematic 'Sn (Sn S3)'
_space_group_IT_number 62
_symmetry_space_group_name_Hall '-P 2c 2n'
_symmetry_space_group_name_H-M 'P n a m'
_cell_angle_alpha 90
_cell_angle_beta 90
_cell_angle_gamma 90
_cell_formula_units_Z 4
_cell_length_a 8.864
_cell_length_b 14.02
_cell_length_c 3.747
_cell_volume 465.652
_citation_journal_id_ASTM ACCRA9
_cod_data_source_file Mootz_ACCRA9_1967_1387.cif
_cod_data_source_block S3Sn2
_cod_original_sg_symbol_Hall '-P 2ac 2n (-x,z,y)'
_cod_database_code 2310450

loop_
_symmetry_equiv_pos_as_xyz
x,y,z
-x+1/2,y+1/2,-z
x+1/2,-y+1/2,-z+1/2
-x,-y,z+1/2
-x,-y,-z
x-1/2,-y-1/2,z
-x-1/2,y-1/2,z-1/2
x,y,-z-1/2

loop_
_atom_site_label
_atom_site_type_symbol
_atom_site_fract_x
_atom_site_fract_y
_atom_site_fract_z
_atom_site_occupancy
_atom_site_U_iso_or_equiv
S3 S-2 0.2861 0.2128 0.25 1 0.0
S1 S-2 -0.0211 0.1056 0.75 1 0.0
Sn1 Sn+4 0.1656 0.0518 0.25 1 0.0
Sn2 Sn+2 0.4852 0.1696 0.75 1 0.0
S2 S-2 0.3394 -0.0028 0.75 1 0.0
